data_7115856
loop_
_publ_author_name
'Wei-Chao Chen'
'Chao Qin'
'Xin-Long Wang'
'Yang-Guang Li'
'Hong-Ying Zang'
'Yan-Qing Jiao'
'Peng Huang'
'Kui-Zhan Shao'
'Zhong-Min Su'
'En-Bo Wang'

_publ_section_title
;
 Assembly of Fe-substituted Dawson-type nanoscale selenotungstate clusters
 with photocatalytic H2 evolution activity
;
_journal_name_full Chem.Commun.
_journal_page_first 13265
_journal_paper_doi 10.1039/C4cc06447J
_journal_volume 50
_journal_year 2014
_chemical_formula_sum 'C8 H136 Fe6 N4 Na14 O184 Se6 W34'
_chemical_formula_weight 10614.83
_chemical_name_systematic
; 
 ? 
;
_space_group_IT_number 12
_symmetry_cell_setting monoclinic
_symmetry_space_group_name_Hall '-C 2y'
_symmetry_space_group_name_H-M 'C 1 2/m 1'
_atom_sites_solution_primary direct
_atom_sites_solution_secondary difmap
_audit_creation_method SHELXL-97
_cell_angle_alpha 90.00
_cell_angle_beta 118.867(2)
_cell_angle_gamma 90.00
_cell_formula_units_Z 2
_cell_length_a 34.907(4)
_cell_length_b 19.0714(16)
_cell_length_c 17.8116(15)
_cell_measurement_reflns_used 3758
_cell_measurement_temperature 296(2)
_cell_measurement_theta_max 24.9433
_cell_measurement_theta_min 2.2662
_cell_volume 10384.2(17)
_computing_cell_refinement 'RAPID AUTO'
_computing_data_collection 'RAPID AUTO'
_computing_data_reduction 'RAPID AUTO'
_computing_structure_refinement 'SHELXL-97 (Sheldrick, 1997)'
_computing_structure_solution 'SHELXS-97 (Sheldrick, 1990)'
_diffrn_ambient_temperature 296(2)
_diffrn_detector_area_resol_mean 0.01
_diffrn_measured_fraction_theta_full 0.998
_diffrn_measured_fraction_theta_max 0.998
_diffrn_measurement_device_type 'Bruker APEX area-detector diffractometer'
_diffrn_measurement_method '\f and \w scan'
_diffrn_radiation_monochromator graphite
_diffrn_radiation_source 'fine-focus sealed tube'
_diffrn_radiation_type MoK\a
_diffrn_radiation_wavelength 0.71073
_diffrn_reflns_av_R_equivalents 0.0548
_diffrn_reflns_av_sigmaI/netI 0.0772
_diffrn_reflns_limit_h_max 41
_diffrn_reflns_limit_h_min -41
_diffrn_reflns_limit_k_max 22
_diffrn_reflns_limit_k_min -17
_diffrn_reflns_limit_l_max 21
_diffrn_reflns_limit_l_min -19
_diffrn_reflns_number 26971
_diffrn_reflns_theta_full 25.00
_diffrn_reflns_theta_max 25.00
_diffrn_reflns_theta_min 2.08
_diffrn_standards_decay_% none
_diffrn_standards_interval_count 0
_diffrn_standards_interval_time 0
_diffrn_standards_number 0
_exptl_absorpt_coefficient_mu 20.336
_exptl_absorpt_correction_T_max 0.0788
_exptl_absorpt_correction_T_min 0.0707
_exptl_absorpt_correction_type numerical
_exptl_absorpt_process_details 'ABSCOR by T.Higashi    8 March, 1995'
_exptl_crystal_colour yellow
_exptl_crystal_density_diffrn 3.395
_exptl_crystal_density_method 'not measured'
_exptl_crystal_description block
_exptl_crystal_F_000 9428
_exptl_crystal_size_max 0.24
_exptl_crystal_size_mid 0.22
_exptl_crystal_size_min 0.21
_platon_squeeze_details
;
;
_refine_diff_density_max 4.592
_refine_diff_density_min -1.826
_refine_diff_density_rms 0.317
_refine_ls_extinction_method none
_refine_ls_goodness_of_fit_ref 0.996
_refine_ls_hydrogen_treatment constr
_refine_ls_matrix_type full
_refine_ls_number_parameters 326
_refine_ls_number_reflns 9423
_refine_ls_number_restraints 53
_refine_ls_restrained_S_all 0.994
_refine_ls_R_factor_all 0.1047
_refine_ls_R_factor_gt 0.0600
_refine_ls_shift/su_max 0.007
_refine_ls_shift/su_mean 0.000
_refine_ls_structure_factor_coef Fsqd
_refine_ls_weighting_details 'calc w=1/[\s^2^(Fo^2^)+(0.0969P)^2^+0.0000P] where P=(Fo^2^+2Fc^2^)/3'
_refine_ls_weighting_scheme calc
_refine_ls_wR_factor_gt 0.1670
_refine_ls_wR_factor_ref 0.1802
_reflns_number_gt 5334
_reflns_number_total 9423
_reflns_threshold_expression >2sigma(I)
_cod_data_source_file c4cc06447j2.cif
_cod_data_source_block 1
_cod_original_cell_volume 10384.1(16)
_cod_original_sg_symbol_H-M C2/m
_cod_database_code 7115856

loop_
_symmetry_equiv_pos_as_xyz
'x, y, z'
'-x, y, -z'
'x+1/2, y+1/2, z'
'-x+1/2, y+1/2, -z'
'-x, -y, -z'
'x, -y, z'
'-x+1/2, -y+1/2, -z'
'x+1/2, -y+1/2, z'

loop_
_atom_site_label
_atom_site_type_symbol
_atom_site_fract_x
_atom_site_fract_y
_atom_site_fract_z
_atom_site_U_iso_or_equiv
_atom_site_adp_type
_atom_site_occupancy
_atom_site_symmetry_multiplicity
_atom_site_calc_flag
_atom_site_refinement_flags
_atom_site_disorder_assembly
_atom_site_disorder_group
W1 W 0.65872(3) 0.18056(5) 0.50778(5) 0.0457(3) Uani 1 1 d . A .
W2 W 0.67566(3) 0.18054(5) 0.72773(5) 0.0491(3) Uani 1 1 d . A .
W3 W 0.70416(4) 0.0000 0.36463(8) 0.0552(4) Uani 1 2 d S . .
W4 W 0.60743(3) 0.08952(5) 0.30184(5) 0.0470(3) Uani 1 1 d . A .
W5 W 0.75553(3) 0.09683(6) 0.57250(6) 0.0556(3) Uani 1 1 d . A .
W6 W 0.77299(3) 0.09685(6) 0.80026(6) 0.0591(3) Uani 1 1 d . . .
W7 W 0.65113(3) 0.08952(5) 0.87975(5) 0.0554(3) Uani 1 1 d . A .
W8 W 0.74862(5) 0.0000 0.95444(8) 0.0658(4) Uani 1 2 d S . .
W9 W 0.54829(4) 0.09723(7) 0.43197(8) 0.0438(3) Uani 0.50 1 d P A 1
W10 W 0.43491(4) 0.09714(8) 0.35187(8) 0.0488(4) Uani 0.50 1 d P . 1
W11 W 0.49028(5) 0.26335(7) 0.37527(9) 0.0520(4) Uani 0.50 1 d P A 1
Fe1 Fe 0.54829(4) 0.09723(7) 0.43197(8) 0.0438(3) Uani 0.50 1 d P A 2
Fe2 Fe 0.43491(4) 0.09714(8) 0.35187(8) 0.0488(4) Uani 0.50 1 d P . 2
Fe3 Fe 0.49028(5) 0.26335(7) 0.37527(9) 0.0520(4) Uani 0.50 1 d PD A 2
Se1 Se 0.65434(9) 0.0000 0.50933(16) 0.0372(7) Uani 1 2 d S . .
Se2 Se 0.67022(9) 0.0000 0.71944(16) 0.0405(7) Uani 1 2 d S . .
Se3 Se 0.57816(12) 0.3128(2) 0.5553(2) 0.0389(10) Uani 0.50 1 d PD . .
O39 O 0.6131(7) 0.3814(9) 0.5808(15) 0.047 Uiso 0.50 1 d PD . .
O1 O 0.6354(6) 0.0000 0.8906(11) 0.049(3) Uiso 1 2 d S . .
O2 O 0.5624(6) 0.0000 0.4586(11) 0.053(3) Uiso 1 2 d S . .
O3 O 0.4899(4) 0.0782(8) 0.3567(8) 0.056(3) Uiso 1 1 d . . .
O4 O 0.5448(4) 0.1116(8) 0.5304(8) 0.053(3) Uiso 1 1 d . . .
O5 O 0.7203(4) 0.0788(7) 0.9556(8) 0.053(3) Uiso 1 1 d . . .
O6 O 0.6623(4) 0.0718(8) 0.2997(8) 0.052(4) Uiso 1 1 d . . .
O7 O 0.7397(4) 0.1801(8) 0.7909(8) 0.056(4) Uiso 1 1 d . . .
O8 O 0.5892(6) 0.0000 0.2447(11) 0.053(5) Uiso 1 2 d S . .
O9 O 0.6107(4) 0.1337(8) 0.4943(8) 0.058(3) Uiso 1 1 d . . .
O10 O 0.7024(4) 0.0701(8) 0.7252(8) 0.051(4) Uiso 1 1 d . . .
O11 O 0.4236(5) 0.0000 0.3623(10) 0.043(5) Uiso 1 2 d S . .
O12 O 0.5665(4) 0.0878(7) 0.3371(8) 0.049(3) Uiso 1 1 d . . .
O13 O 0.6769(5) 0.0000 0.8205(11) 0.046(5) Uiso 1 2 d S . .
O14 O 0.6002(4) 0.0857(7) 0.7782(8) 0.053(4) Uiso 1 1 d . . .
O15 O 0.7658(4) 0.1134(8) 0.6866(9) 0.063(4) Uiso 1 1 d . . .
O16 O 0.6244(4) 0.1332(7) 0.6705(7) 0.044(3) Uiso 1 1 d . . .
O17 O 0.7314(4) 0.0679(7) 0.4530(8) 0.045(3) Uiso 1 1 d . . .
O18 O 0.6813(4) 0.1915(8) 0.6274(8) 0.053(4) Uiso 1 1 d . . .
O19 O 0.7659(5) 0.0671(8) 0.8953(9) 0.065(4) Uiso 1 1 d . . .
O20 O 0.6445(6) 0.0000 0.4018(12) 0.053(3) Uiso 1 2 d S . .
O21 O 0.6895(4) 0.0685(7) 0.5503(7) 0.045(3) Uiso 1 1 d . . .
O22 O 0.6441(4) 0.1508(7) 0.3926(8) 0.049(3) Uiso 1 1 d . . .
O23 O 0.8043(4) 0.1333(8) 0.5841(8) 0.058(3) Uiso 1 1 d . . .
O24 O 0.7686(6) 0.0000 0.5976(11) 0.048(5) Uiso 1 2 d S . .
O25 O 0.7215(4) 0.1783(8) 0.5341(8) 0.056(4) Uiso 1 1 d . . .
O26 O 0.6780(4) 0.1499(8) 0.8361(8) 0.058(4) Uiso 1 1 d . . .
O27 O 0.7837(6) 0.0000 0.7896(13) 0.065(6) Uiso 1 2 d S . .
O28 O 0.5850(4) 0.1440(9) 0.2155(9) 0.065(4) Uiso 1 1 d . . .
O29 O 0.8246(4) 0.1306(8) 0.8572(8) 0.056(3) Uiso 1 1 d . . .
O30 O 0.6420(4) 0.2655(8) 0.4775(8) 0.060(4) Uiso 1 1 d . . .
O31 O 0.4456(4) 0.2001(7) 0.3307(8) 0.047(3) Uiso 1 1 d . . .
O32 O 0.6397(4) 0.1482(8) 0.9421(9) 0.065(4) Uiso 1 1 d . . .
O33 O 0.7915(6) 0.0000 1.0525(11) 0.049(3) Uiso 1 2 d S . .
O34 O 0.5332(4) 0.1998(7) 0.3944(8) 0.049(3) Uiso 1 1 d . . .
O35 O 0.5000 0.2381(11) 0.5000 0.053(3) Uiso 1 2 d S . .
O40 O 0.7377(6) 0.0000 0.3191(12) 0.058(5) Uiso 1 2 d S . .
O41 O 0.6631(5) 0.2666(9) 0.7367(9) 0.070(4) Uiso 1 1 d . . .
O36 O 0.4849(5) 0.3074(10) 0.2874(10) 0.045(2) Uiso 0.75 1 d P . .
O37 O 0.4487(5) 0.3354(9) 0.3870(10) 0.045(2) Uiso 0.75 1 d P . .
O38 O 0.5382(4) 0.3326(9) 0.4550(7) 0.045(2) Uiso 0.75 1 d PD . .
O42 O 0.4845(5) 0.2143(10) 0.2998(10) 0.045(2) Uiso 0.75 1 d PD A .
N1 N 0.7174(7) 0.2082(11) 0.3610(11) 0.070(6) Uani 1 1 d D . .
C1 C 0.7497(12) 0.177(2) 0.346(3) 0.188(13) Uani 1 1 d DU . .
C2 C 0.6832(12) 0.246(2) 0.295(2) 0.188(13) Uani 1 1 d DU . .
O1W O 0.8419(16) 0.0000 1.202(3) 0.066(15) Uani 0.40 2 d SPU . .
O2W O 0.868(2) 0.0000 0.770(5) 0.04(2) Uani 0.20 2 d SPU . .
O3W O 0.8093(13) -0.082(2) 1.255(2) 0.043(11) Uani 0.30 1 d PU . .
O4W O 0.914(3) 0.0000 1.389(6) 0.06(3) Uani 0.20 2 d SPU . .
O5W O 0.5736(13) 0.290(2) 0.291(2) 0.046(11) Uani 0.30 1 d PU . .
Na1 Na 0.4775(11) 0.0000 0.200(2) 0.111(11) Uani 0.50 2 d SPU . .

loop_
_atom_site_aniso_label
_atom_site_aniso_U_11
_atom_site_aniso_U_22
_atom_site_aniso_U_33
_atom_site_aniso_U_23
_atom_site_aniso_U_13
_atom_site_aniso_U_12
W1 0.0617(6) 0.0413(6) 0.0492(5) -0.0027(4) 0.0388(5) -0.0099(4)
W2 0.0654(6) 0.0457(6) 0.0466(5) -0.0083(4) 0.0352(5) -0.0127(5)
W3 0.0737(9) 0.0586(10) 0.0597(8) 0.000 0.0531(7) 0.000
W4 0.0696(6) 0.0453(6) 0.0423(5) 0.0034(4) 0.0399(5) -0.0003(5)
W5 0.0594(6) 0.0619(7) 0.0626(6) -0.0041(5) 0.0431(5) -0.0102(5)
W6 0.0560(6) 0.0725(8) 0.0517(5) -0.0068(5) 0.0283(5) -0.0122(5)
W7 0.0721(6) 0.0617(7) 0.0412(5) -0.0067(5) 0.0341(5) -0.0040(5)
W8 0.0682(9) 0.0839(12) 0.0442(8) 0.000 0.0263(7) 0.000
W9 0.0564(8) 0.0425(9) 0.0461(7) -0.0042(6) 0.0355(7) -0.0008(7)
W10 0.0603(9) 0.0486(10) 0.0481(8) -0.0019(7) 0.0346(7) 0.0024(7)
W11 0.0831(10) 0.0290(8) 0.0698(9) 0.0087(7) 0.0575(9) 0.0043(7)
Fe1 0.0564(8) 0.0425(9) 0.0461(7) -0.0042(6) 0.0355(7) -0.0008(7)
Fe2 0.0603(9) 0.0486(10) 0.0481(8) -0.0019(7) 0.0346(7) 0.0024(7)
Fe3 0.0831(10) 0.0290(8) 0.0698(9) 0.0087(7) 0.0575(9) 0.0043(7)
Se1 0.0493(16) 0.0376(18) 0.0365(14) 0.000 0.0302(13) 0.000
Se2 0.0503(17) 0.0432(19) 0.0347(14) 0.000 0.0259(13) 0.000
Se3 0.060(2) 0.020(2) 0.059(2) -0.0094(18) 0.047(2) -0.0101(19)
N1 0.091(15) 0.066(15) 0.054(11) 0.003(11) 0.036(11) 0.016(12)
C1 0.190(14) 0.186(15) 0.187(14) 0.002(7) 0.090(9) -0.007(7)
C2 0.190(14) 0.186(15) 0.187(14) 0.002(7) 0.090(9) -0.007(7)
O1W 0.069(17) 0.065(18) 0.059(17) 0.000 0.026(11) 0.000
O2W 0.03(2) 0.04(2) 0.04(2) 0.000 0.018(13) 0.000
O3W 0.042(13) 0.045(15) 0.046(13) 0.001(9) 0.025(10) 0.001(9)
O4W 0.06(3) 0.06(3) 0.06(3) 0.000 0.027(16) 0.000
O5W 0.048(13) 0.056(15) 0.050(13) -0.005(9) 0.035(10) 0.011(9)
Na1 0.122(14) 0.112(15) 0.102(13) 0.000 0.055(10) 0.000

loop_
_atom_type_symbol
_atom_type_description
_atom_type_scat_dispersion_real
_atom_type_scat_dispersion_imag
_atom_type_scat_source
C C 0.0033 0.0016 'International Tables Vol C Tables 4.2.6.8 and 6.1.1.4'
H H 0.0000 0.0000 'International Tables Vol C Tables 4.2.6.8 and 6.1.1.4'
N N 0.0061 0.0033 'International Tables Vol C Tables 4.2.6.8 and 6.1.1.4'
O O 0.0106 0.0060 'International Tables Vol C Tables 4.2.6.8 and 6.1.1.4'
W W -0.8490 6.8722 'International Tables Vol C Tables 4.2.6.8 and 6.1.1.4'
Se Se -0.0929 2.2259 'International Tables Vol C Tables 4.2.6.8 and 6.1.1.4'
Fe Fe 0.3463 0.8444 'International Tables Vol C Tables 4.2.6.8 and 6.1.1.4'
Na Na 0.0362 0.0249 'International Tables Vol C Tables 4.2.6.8 and 6.1.1.4'

loop_
_geom_angle_atom_site_label_1
_geom_angle_atom_site_label_2
_geom_angle_atom_site_label_3
_geom_angle
_geom_angle_site_symmetry_1
_geom_angle_site_symmetry_3
O30 W1 O9 105.8(6) . .
O30 W1 O18 98.2(6) . .
O9 W1 O18 93.4(6) . .
O30 W1 O22 93.9(6) . .
O9 W1 O22 87.7(6) . .
O18 W1 O22 167.1(6) . .
O30 W1 O25 105.1(6) . .
O9 W1 O25 148.9(6) . .
O18 W1 O25 85.8(5) . .
O22 W1 O25 86.6(5) . .
O30 W1 O21 173.1(5) . .
O9 W1 O21 81.0(6) . .
O18 W1 O21 82.0(5) . .
O22 W1 O21 85.5(5) . .
O25 W1 O21 68.1(5) . .
O41 W2 O16 107.4(6) . .
O41 W2 O18 97.4(6) . .
O16 W2 O18 92.7(5) . .
O41 W2 O7 102.8(6) . .
O16 W2 O7 149.7(6) . .
O18 W2 O7 86.2(5) . .
O41 W2 O26 94.8(6) . .
O16 W2 O26 88.1(5) . .
O18 W2 O26 167.0(6) . .
O7 W2 O26 86.6(5) . .
O41 W2 O10 172.1(6) . .
O16 W2 O10 80.5(5) . .
O18 W2 O10 81.8(5) . .
O7 W2 O10 69.4(5) . .
O26 W2 O10 85.6(5) . .
O40 W3 O17 102.0(6) . .
O40 W3 O17 102.0(6) . 6
O17 W3 O17 85.9(8) . 6
O40 W3 O6 102.1(6) . .
O17 W3 O6 86.8(6) . .
O17 W3 O6 155.8(5) 6 .
O40 W3 O6 102.1(6) . 6
O17 W3 O6 155.8(5) . 6
O17 W3 O6 86.8(6) 6 6
O6 W3 O6 90.6(8) . 6
O40 W3 O20 169.1(8) . .
O17 W3 O20 85.8(5) . .
O17 W3 O20 85.8(5) 6 .
O6 W3 O20 70.6(5) . .
O6 W3 O20 70.6(5) 6 .
O28 W4 O12 103.2(6) . .
O28 W4 O22 102.7(7) . .
O12 W4 O22 92.1(6) . .
O28 W4 O8 100.0(7) . .
O12 W4 O8 93.0(7) . .
O22 W4 O8 155.0(6) . .
O28 W4 O6 96.6(6) . .
O12 W4 O6 160.1(6) . .
O22 W4 O6 82.0(5) . .
O8 W4 O6 85.0(7) . .
O28 W4 O20 166.4(6) . .
O12 W4 O20 87.8(6) . .
O22 W4 O20 84.5(5) . .
O8 W4 O20 71.2(6) . .
O6 W4 O20 72.8(6) . .
O23 W5 O25 97.0(6) . .
O23 W5 O24 104.4(7) . .
O25 W5 O24 158.2(6) . .
O23 W5 O15 97.8(6) . .
O25 W5 O15 90.7(6) . .
O24 W5 O15 90.6(7) . .
O23 W5 O17 97.1(6) . .
O25 W5 O17 88.4(6) . .
O24 W5 O17 84.8(6) . .
O15 W5 O17 165.1(5) . .
O23 W5 O21 170.4(6) . .
O25 W5 O21 73.4(5) . .
O24 W5 O21 85.2(6) . .
O15 W5 O21 82.8(5) . .
O17 W5 O21 82.6(5) . .
O29 W6 O19 97.8(6) . .
O29 W6 O27 102.8(8) . .
O19 W6 O27 85.3(7) . .
O29 W6 O7 99.2(6) . .
O19 W6 O7 89.5(6) . .
O27 W6 O7 157.9(7) . .
O29 W6 O15 97.2(6) . .
O19 W6 O15 164.8(6) . .
O27 W6 O15 89.2(7) . .
O7 W6 O15 90.4(6) . .
O29 W6 O10 171.1(6) . .
O19 W6 O10 83.4(5) . .
O27 W6 O10 86.1(7) . .
O7 W6 O10 72.0(5) . .
O15 W6 O10 82.1(5) . .
O32 W7 O14 104.1(6) . .
O32 W7 O1 110.9(7) . .
O14 W7 O1 82.5(7) . .
O32 W7 O26 100.5(7) . .
O14 W7 O26 93.2(6) . .
O1 W7 O26 148.4(7) . .
O32 W7 O5 101.2(6) . .
O14 W7 O5 152.5(5) . .
O1 W7 O5 98.6(7) . .
O26 W7 O5 71.4(5) . .
O32 W7 O13 169.0(6) . .
O14 W7 O13 85.8(6) . .
O1 W7 O13 65.0(6) . .
O26 W7 O13 83.5(5) . .
O5 W7 O13 70.2(5) . .
O33 W8 O5 102.0(5) . .
O33 W8 O5 102.0(5) . 6
O5 W8 O5 112.7(8) . 6
O33 W8 O19 102.3(6) . .
O5 W8 O19 76.8(6) . .
O5 W8 O19 151.1(6) 6 .
O33 W8 O19 102.3(6) . 6
O5 W8 O19 151.1(6) . 6
O5 W8 O19 76.8(6) 6 6
O19 W8 O19 83.1(9) . 6
O33 W8 O13 170.2(7) . .
O5 W8 O13 73.0(5) . .
O5 W8 O13 73.0(5) 6 .
O19 W8 O13 84.9(5) . .
O19 W8 O13 84.9(5) 6 .
O4 W9 O3 99.3(6) . .
O4 W9 O2 92.1(7) . .
O3 W9 O2 92.9(7) . .
O4 W9 O9 88.6(5) . .
O3 W9 O9 167.3(6) . .
O2 W9 O9 96.6(7) . .
O4 W9 O34 92.5(6) . .
O3 W9 O34 86.1(6) . .
O2 W9 O34 175.4(6) . .
O9 W9 O34 83.7(5) . .
O4 W9 O12 167.4(5) . .
O3 W9 O12 93.3(5) . .
O2 W9 O12 88.5(6) . .
O9 W9 O12 78.8(5) . .
O34 W9 O12 87.1(5) . .
O4 W10 O3 98.4(5) 2_656 .
O4 W10 O11 91.0(6) 2_656 .
O3 W10 O11 93.5(6) . .
O4 W10 O16 88.2(5) 2_656 2_656
O3 W10 O16 168.1(6) . 2_656
O11 W10 O16 96.3(6) . 2_656
O4 W10 O14 167.5(5) 2_656 2_656
O3 W10 O14 94.1(5) . 2_656
O11 W10 O14 88.1(6) . 2_656
O16 W10 O14 79.5(5) 2_656 2_656
O4 W10 O31 93.4(5) 2_656 .
O3 W10 O31 85.6(5) . .
O11 W10 O31 175.5(6) . .
O16 W10 O31 84.2(5) 2_656 .
O14 W10 O31 87.6(5) 2_656 .
O42 W11 O36 66.1(8) . .
O42 W11 O34 61.2(7) . .
O36 W11 O34 102.4(7) . .
O42 W11 O31 60.3(7) . .
O36 W11 O31 103.6(7) . .
O34 W11 O31 95.4(6) . .
O42 W11 O38 134.1(7) . .
O36 W11 O38 90.5(7) . .
O34 W11 O38 88.6(6) . .
O31 W11 O38 164.0(5) . .
O42 W11 O37 132.3(7) . .
O36 W11 O37 89.7(7) . .
O34 W11 O37 165.5(6) . .
O31 W11 O37 89.4(6) . .
O38 W11 O37 83.2(6) . .
O42 W11 O35 130.4(9) . .
O36 W11 O35 163.5(8) . .
O34 W11 O35 87.2(5) . .
O31 W11 O35 88.6(5) . .
O38 W11 O35 76.1(5) . .
O37 W11 O35 79.2(6) . .
O21 Se1 O21 100.7(9) . 6
O21 Se1 O20 100.8(5) . .
O21 Se1 O20 100.7(5) 6 .
O13 Se2 O10 100.7(5) . .
O13 Se2 O10 100.7(5) . 6
O10 Se2 O10 102.2(9) . 6
O39 Se3 O38 103.3(10) . .
O39 Se3 O37 100.0(10) . 2_656
O38 Se3 O37 99.4(8) . 2_656
W7 O1 W7 137.6(10) 6 .
W9 O2 Fe1 150.3(10) . 6
W9 O2 W9 150.3(10) . 6
Fe1 O2 W9 0.00(16) 6 6
W9 O3 W10 136.3(8) . .
W9 O3 Na1 112.5(8) . .
W10 O3 Na1 111.1(8) . .
W9 O4 Fe2 151.5(8) . 2_656
W9 O4 W10 151.5(8) . 2_656
Fe2 O4 W10 0.00(12) 2_656 2_656
W8 O5 W7 122.1(7) . .
W3 O6 W4 125.1(7) . .
W6 O7 W2 121.8(7) . .
W4 O8 W4 124.3(9) 6 .
W1 O9 W9 157.2(8) . .
Se2 O10 W6 136.0(8) . .
Se2 O10 W2 116.8(6) . .
W6 O10 W2 96.9(5) . .
W10 O11 Fe2 149.2(9) . 6
W10 O11 W10 149.2(9) . 6
Fe2 O11 W10 0.00(8) 6 6
W4 O12 W9 151.5(7) . .
Se2 O13 W7 125.3(5) . .
Se2 O13 W7 125.3(5) . 6
W7 O13 W7 90.8(6) . 6
Se2 O13 W8 125.1(8) . .
W7 O13 W8 89.7(5) . .
W7 O13 W8 89.7(5) 6 .
W7 O14 Fe2 152.1(7) . 2_656
W7 O14 W10 152.1(7) . 2_656
Fe2 O14 W10 0.00(9) 2_656 2_656
W5 O15 W6 160.9(9) . .
W2 O16 Fe2 156.1(7) . 2_656
W2 O16 W10 156.1(7) . 2_656
Fe2 O16 W10 0.00(9) 2_656 2_656
W3 O17 W5 151.1(8) . .
W1 O18 W2 150.5(8) . .
W6 O19 W8 152.7(9) . .
Se1 O20 W4 124.4(5) . 6
Se1 O20 W4 124.4(5) . .
W4 O20 W4 93.1(6) 6 .
Se1 O20 W3 122.7(9) . .
W4 O20 W3 91.4(5) 6 .
W4 O20 W3 91.4(5) . .
Se1 O21 W5 137.8(7) . .
Se1 O21 W1 116.0(6) . .
W5 O21 W1 96.4(5) . .
W4 O22 W1 143.4(7) . .
W5 O24 W5 152.1(10) 6 .
W5 O25 W1 122.0(7) . .
W7 O26 W2 142.4(8) . .
W6 O27 W6 149.9(11) . 6
O42 O31 W11 52.5(7) . .
O42 O31 W10 116.6(9) . .
W11 O31 W10 137.8(7) . .
O42 O34 W11 52.1(7) . .
O42 O34 W9 116.3(9) . .
W11 O34 W9 138.7(7) . .
W11 O35 Fe3 153.9(11) . 2_656
W11 O35 W11 153.9(11) . 2_656
Fe3 O35 W11 0.00(7) 2_656 2_656
W11 O36 O42 53.3(7) . .
Se3 O37 W11 119.6(9) 2_656 .
Se3 O38 W11 124.3(9) . .
W11 O42 O31 67.2(7) . .
W11 O42 O34 66.6(7) . .
O31 O42 O34 102.5(10) . .
W11 O42 O36 60.6(8) . .
O31 O42 O36 104.5(11) . .
O34 O42 O36 102.4(11) . .
C2 N1 C1 119(3) . .
O3 Na1 O3 59.5(8) . 6

loop_
_geom_bond_atom_site_label_1
_geom_bond_atom_site_label_2
_geom_bond_distance
_geom_bond_site_symmetry_2
W1 O30 1.719(16) .
W1 O9 1.809(14) .
W1 O18 1.893(12) .
W1 O22 1.945(12) .
W1 O25 2.009(13) .
W1 O21 2.347(14) .
W2 O41 1.726(17) .
W2 O16 1.816(12) .
W2 O18 1.900(12) .
W2 O7 1.958(13) .
W2 O26 1.981(13) .
W2 O10 2.314(14) .
W3 O40 1.717(18) .
W3 O17 1.901(13) .
W3 O17 1.901(13) 6
W3 O6 1.927(14) .
W3 O6 1.927(14) 6
W3 O20 2.470(17) .
W4 O28 1.701(15) .
W4 O12 1.815(12) .
W4 O22 1.902(13) .
W4 O8 1.931(8) .
W4 O6 1.964(12) .
W4 O20 2.352(12) .
W5 O23 1.755(13) .
W5 O25 1.873(14) .
W5 O24 1.903(4) .
W5 O15 1.911(14) .
W5 O17 1.952(12) .
W5 O21 2.208(12) .
W6 O29 1.709(13) .
W6 O19 1.911(14) .
W6 O27 1.913(5) .
W6 O7 1.927(14) .
W6 O15 1.943(14) .
W6 O10 2.221(13) .
W7 O32 1.753(15) .
W7 O14 1.826(13) .
W7 O1 1.831(6) .
W7 O26 1.874(14) .
W7 O5 2.131(13) .
W7 O13 2.398(11) .
W8 O33 1.664(18) .
W8 O5 1.806(14) .
W8 O5 1.806(14) 6
W8 O19 1.931(15) .
W8 O19 1.931(15) 6
W8 O13 2.489(17) .
W9 O4 1.837(12) .
W9 O3 1.856(13) .
W9 O2 1.919(5) .
W9 O9 2.032(13) .
W9 O34 2.053(14) .
W9 O12 2.083(12) .
W10 O4 1.881(13) 2_656
W10 O3 1.914(13) .
W10 O11 1.922(4) .
W10 O16 2.029(12) 2_656
W10 O14 2.043(13) 2_656
W10 O31 2.066(14) .
W11 O42 1.570(16) .
W11 O36 1.706(16) .
W11 O34 1.826(13) .
W11 O31 1.824(13) .
W11 O38 2.065(15) .
W11 O37 2.081(17) .
W11 O35 2.134(5) .
Se1 O21 1.698(13) .
Se1 O21 1.698(13) 6
Se1 O20 1.776(18) .
Se2 O13 1.700(17) .
Se2 O10 1.717(14) .
Se2 O10 1.717(14) 6
Se3 O39 1.696(10) .
Se3 O38 1.695(9) .
Se3 O37 1.748(16) 2_656
O1 W7 1.831(6) 6
O2 Fe1 1.919(5) 6
O2 W9 1.919(5) 6
O3 Na1 3.00(3) .
O4 Fe2 1.881(13) 2_656
O4 W10 1.881(13) 2_656
O8 W4 1.931(8) 6
O11 Fe2 1.922(4) 6
O11 W10 1.922(4) 6
O13 W7 2.399(11) 6
O14 Fe2 2.043(13) 2_656
O14 W10 2.043(13) 2_656
O16 Fe2 2.030(12) 2_656
O16 W10 2.030(12) 2_656
O20 W4 2.352(12) 6
O24 W5 1.903(4) 6
O27 W6 1.913(5) 6
O31 O42 1.718(19) .
O34 O42 1.74(2) .
O35 Fe3 2.134(5) 2_656
O35 W11 2.134(5) 2_656
O36 O42 1.79(2) .
O37 Se3 1.748(16) 2_656
N1 C2 1.407(10) .
N1 C1 1.411(10) .
Na1 O3 3.00(3) 6

loop_
_platon_squeeze_void_nr
_platon_squeeze_void_average_x
_platon_squeeze_void_average_y
_platon_squeeze_void_average_z
_platon_squeeze_void_volume
_platon_squeeze_void_count_electrons
1 0.002 -0.009 -0.001 3996.8 322.2
